data_2210786
loop_
_publ_author_name
'De-Suo Yang'
'Jin-Bao Guo'

_publ_section_title
;
 2'-[1-(3,5-Dichloro-2-hydroxyphenyl)methylidene]isonicotinohydrazide
 monohydrate
;
_journal_coeditor_code SJ2118
_journal_issue 10
_journal_name_full 'Acta Crystallographica Section E'
_journal_page_first o4414
_journal_page_last o4415
_journal_paper_doi 10.1107/S1600536806035811
_journal_volume 62
_journal_year 2006
_chemical_formula_iupac 'C13 H9 Cl2 N3 O2 , H2 O'
_chemical_formula_moiety 'C13 H9 Cl2 N3 O2 , H2 O'
_chemical_formula_sum 'C13 H11 Cl2 N3 O3'
_chemical_formula_weight 328.15
_chemical_name_systematic
;
2'-[1-(3,5-Dichloro-2-hydroxyphenyl)methylidene]isonicotinohydrazide
monohydrate
;
_space_group_IT_number 4
_symmetry_cell_setting monoclinic
_symmetry_space_group_name_Hall 'P 2yb'
_symmetry_space_group_name_H-M 'P 1 21 1'
_atom_sites_solution_hydrogens geom
_atom_sites_solution_primary direct
_atom_sites_solution_secondary difmap
_audit_creation_method SHELXL97
_cell_angle_alpha 90.00
_cell_angle_beta 94.546(2)
_cell_angle_gamma 90.00
_cell_formula_units_Z 2
_cell_length_a 3.8870(10)
_cell_length_b 13.638(2)
_cell_length_c 13.231(2)
_cell_measurement_reflns_used 2023
_cell_measurement_temperature 298(2)
_cell_measurement_theta_max 25.30
_cell_measurement_theta_min 2.15
_cell_volume 699.2(2)
_computing_cell_refinement 'SAINT (Bruker, 2002)'
_computing_data_collection 'SMART (Bruker, 2002)'
_computing_data_reduction SAINT
_computing_molecular_graphics 'SHELXTL (Sheldrick, 1997b)'
_computing_publication_material SHELXL97
_computing_structure_refinement 'SHELXL97 (Sheldrick, 1997a)'
_computing_structure_solution 'SHELXS97 (Sheldrick, 1997a)'
_diffrn_ambient_temperature 298(2)
_diffrn_measured_fraction_theta_full 0.999
_diffrn_measured_fraction_theta_max 0.999
_diffrn_measurement_device_type 'Bruker SMART CCD area-detector'
_diffrn_measurement_method \w
_diffrn_radiation_monochromator graphite
_diffrn_radiation_source 'fine-focus sealed tube'
_diffrn_radiation_type MoK\a
_diffrn_radiation_wavelength 0.71073
_diffrn_reflns_av_R_equivalents 0.0229
_diffrn_reflns_av_sigmaI/netI 0.0385
_diffrn_reflns_limit_h_max 4
_diffrn_reflns_limit_h_min -4
_diffrn_reflns_limit_k_max 16
_diffrn_reflns_limit_k_min -17
_diffrn_reflns_limit_l_max 16
_diffrn_reflns_limit_l_min -16
_diffrn_reflns_number 5674
_diffrn_reflns_theta_full 26.48
_diffrn_reflns_theta_max 26.48
_diffrn_reflns_theta_min 1.54
_diffrn_standards_number 0
_exptl_absorpt_coefficient_mu 0.477
_exptl_absorpt_correction_T_max 0.9628
_exptl_absorpt_correction_T_min 0.8819
_exptl_absorpt_correction_type multi-scan
_exptl_absorpt_process_details '(SADABS; Sheldrick, 1996)'
_exptl_crystal_colour yellow
_exptl_crystal_density_diffrn 1.558
_exptl_crystal_density_method 'not measured'
_exptl_crystal_description plate
_exptl_crystal_F_000 336
_exptl_crystal_size_max 0.27
_exptl_crystal_size_mid 0.20
_exptl_crystal_size_min 0.08
_refine_diff_density_max 0.198
_refine_diff_density_min -0.181
_refine_ls_abs_structure_details 'Flack (1983), 1334 Friedel pairs'
_refine_ls_abs_structure_Flack 0.02(6)
_refine_ls_extinction_method none
_refine_ls_goodness_of_fit_ref 1.024
_refine_ls_hydrogen_treatment mixed
_refine_ls_matrix_type full
_refine_ls_number_parameters 200
_refine_ls_number_reflns 2831
_refine_ls_number_restraints 5
_refine_ls_restrained_S_all 1.024
_refine_ls_R_factor_all 0.0405
_refine_ls_R_factor_gt 0.0354
_refine_ls_shift/su_max 0.000
_refine_ls_shift/su_mean 0.000
_refine_ls_structure_factor_coef Fsqd
_refine_ls_weighting_details 'calc w = 1/[\s^2^(Fo^2^)+(0.0386P)^2^] where P=(Fo^2^+2Fc^2^)/3'
_refine_ls_weighting_scheme calc
_refine_ls_wR_factor_gt 0.0764
_refine_ls_wR_factor_ref 0.0793
_reflns_number_gt 2544
_reflns_number_total 2831
_reflns_threshold_expression I>2\s(I)
_cod_data_source_file sj2118.cif
_cod_data_source_block I
_cod_original_sg_symbol_H-M 'P 21'
_cod_database_code 2210786

loop_
_symmetry_equiv_pos_as_xyz
'x, y, z'
'-x, y+1/2, -z'

loop_
_atom_site_type_symbol
_atom_site_label
_atom_site_fract_x
_atom_site_fract_y
_atom_site_fract_z
_atom_site_U_iso_or_equiv
_atom_site_adp_type
_atom_site_calc_flag
_atom_site_refinement_flags
_atom_site_occupancy
Cl Cl1 0.07913(18) 0.44139(5) 0.06095(4) 0.0566(2) Uani d . 1
Cl Cl2 -0.04126(17) 0.81937(5) 0.16325(5) 0.05529(19) Uani d . 1
O O1 0.3599(5) 0.76380(13) 0.34784(13) 0.0508(5) Uani d . 1
H H1 0.4567 0.7446 0.4015 0.076 Uiso calc R 1
O O2 0.8904(6) 0.77859(14) 0.60033(14) 0.0630(6) Uani d . 1
O O3 0.9592(6) 0.91318(14) 0.44046(15) 0.0672(6) Uani d D 1
N N1 0.7014(5) 0.64091(17) 0.46519(14) 0.0433(5) Uani d . 1
N N2 0.8925(5) 0.61886(16) 0.55450(15) 0.0428(5) Uani d D 1
N N3 1.5082(5) 0.62932(18) 0.90787(15) 0.0468(5) Uani d . 1
C C1 0.4171(6) 0.59183(18) 0.30808(17) 0.0374(5) Uani d . 1
C C2 0.2997(6) 0.68703(18) 0.28483(16) 0.0359(5) Uani d . 1
C C3 0.1100(6) 0.70221(18) 0.19224(17) 0.0384(5) Uani d . 1
C C4 0.0416(6) 0.62775(19) 0.12375(17) 0.0375(5) Uani d . 1
H H4 -0.0844 0.6395 0.0622 0.045 Uiso calc R 1
C C5 0.1637(6) 0.53534(18) 0.14820(17) 0.0390(5) Uani d . 1
C C6 0.3469(6) 0.51603(18) 0.23913(17) 0.0400(6) Uani d . 1
H H6 0.4235 0.4528 0.2545 0.048 Uiso calc R 1
C C7 0.6201(6) 0.57092(19) 0.40369(17) 0.0419(6) Uani d . 1
H H7 0.6893 0.5071 0.4195 0.050 Uiso calc R 1
C C8 0.9743(6) 0.69402(19) 0.61934(17) 0.0418(6) Uani d . 1
C C9 1.1685(6) 0.66692(17) 0.71766(17) 0.0358(5) Uani d . 1
C C10 1.2112(7) 0.73894(19) 0.79069(19) 0.0453(6) Uani d . 1
H H10 1.1265 0.8018 0.7776 0.054 Uiso calc R 1
C C11 1.3806(7) 0.7167(2) 0.88319(18) 0.0497(6) Uani d . 1
H H11 1.4069 0.7664 0.9314 0.060 Uiso calc R 1
C C12 1.4706(6) 0.5606(2) 0.83668(19) 0.0464(6) Uani d . 1
H H12 1.5633 0.4990 0.8517 0.056 Uiso calc R 1
C C13 1.3026(6) 0.57472(18) 0.74182(17) 0.0424(6) Uani d . 1
H H13 1.2799 0.5236 0.6952 0.051 Uiso calc R 1
H H2 0.952(8) 0.5566(10) 0.568(2) 0.080 Uiso d D 1
H H3B 0.920(8) 0.880(2) 0.4918(16) 0.080 Uiso d D 1
H H3A 1.112(7) 0.885(2) 0.409(2) 0.080 Uiso d D 1

loop_
_atom_site_aniso_label
_atom_site_aniso_U_11
_atom_site_aniso_U_22
_atom_site_aniso_U_33
_atom_site_aniso_U_12
_atom_site_aniso_U_13
_atom_site_aniso_U_23
Cl1 0.0775(5) 0.0463(4) 0.0436(3) -0.0087(3) -0.0111(3) -0.0093(3)
Cl2 0.0675(4) 0.0409(3) 0.0550(4) 0.0058(3) -0.0099(3) 0.0109(3)
O1 0.0670(12) 0.0444(10) 0.0381(10) 0.0030(9) -0.0138(8) -0.0062(8)
O2 0.0927(15) 0.0499(12) 0.0430(10) 0.0145(10) -0.0145(10) 0.0074(9)
O3 0.1035(19) 0.0423(13) 0.0547(12) 0.0009(10) 0.0000(11) 0.0047(9)
N1 0.0451(12) 0.0558(13) 0.0277(10) 0.0017(10) -0.0057(9) 0.0035(9)
N2 0.0505(12) 0.0491(13) 0.0268(10) 0.0035(10) -0.0095(9) 0.0031(10)
N3 0.0496(12) 0.0544(13) 0.0342(11) -0.0029(10) -0.0105(9) 0.0030(10)
C1 0.0384(12) 0.0472(15) 0.0264(11) -0.0003(11) 0.0007(9) 0.0040(10)
C2 0.0372(12) 0.0403(13) 0.0294(12) -0.0037(10) -0.0031(9) -0.0016(10)
C3 0.0404(13) 0.0355(13) 0.0386(13) -0.0003(10) -0.0016(10) 0.0086(10)
C4 0.0394(12) 0.0460(13) 0.0254(11) -0.0070(10) -0.0078(9) 0.0048(10)
C5 0.0401(13) 0.0436(14) 0.0325(12) -0.0086(11) -0.0014(10) -0.0020(10)
C6 0.0432(13) 0.0405(14) 0.0354(13) 0.0008(10) -0.0032(10) 0.0007(10)
C7 0.0473(14) 0.0471(15) 0.0301(12) 0.0022(12) -0.0037(10) 0.0050(11)
C8 0.0473(14) 0.0439(14) 0.0335(13) 0.0023(12) -0.0007(10) 0.0066(11)
C9 0.0374(12) 0.0415(14) 0.0277(11) -0.0037(10) -0.0035(9) 0.0046(9)
C10 0.0548(16) 0.0375(14) 0.0423(14) 0.0002(12) -0.0040(11) 0.0001(11)
C11 0.0632(16) 0.0492(16) 0.0346(14) -0.0036(13) -0.0100(12) -0.0067(12)
C12 0.0496(15) 0.0441(15) 0.0438(14) 0.0027(12) -0.0079(12) 0.0062(12)
C13 0.0533(14) 0.0384(13) 0.0338(13) -0.0011(11) -0.0070(11) -0.0028(11)

loop_
_atom_type_symbol
_atom_type_description
_atom_type_scat_dispersion_real
_atom_type_scat_dispersion_imag
_atom_type_scat_source
C C 0.0033 0.0016 'International Tables Vol C Tables 4.2.6.8 and 6.1.1.4'
H H 0.0000 0.0000 'International Tables Vol C Tables 4.2.6.8 and 6.1.1.4'
N N 0.0061 0.0033 'International Tables Vol C Tables 4.2.6.8 and 6.1.1.4'
O O 0.0106 0.0060 'International Tables Vol C Tables 4.2.6.8 and 6.1.1.4'
Cl Cl 0.1484 0.1585 'International Tables Vol C Tables 4.2.6.8 and 6.1.1.4'

loop_
_geom_angle_atom_site_label_1
_geom_angle_atom_site_label_2
_geom_angle_atom_site_label_3
_geom_angle
C2 O1 H1 109.5
H3B O3 H3A 110(2)
C7 N1 N2 118.2(2)
C8 N2 N1 117.4(2)
C8 N2 H2 123(2)
N1 N2 H2 119(2)
C11 N3 C12 116.3(2)
C6 C1 C2 120.0(2)
C6 C1 C7 119.1(2)
C2 C1 C7 120.9(2)
O1 C2 C3 118.8(2)
O1 C2 C1 123.10(19)
C3 C2 C1 118.1(2)
C4 C3 C2 122.1(2)
C4 C3 Cl2 119.39(17)
C2 C3 Cl2 118.51(19)
C3 C4 C5 118.5(2)
C3 C4 H4 120.8
C5 C4 H4 120.8
C6 C5 C4 121.8(2)
C6 C5 Cl1 119.86(19)
C4 C5 Cl1 118.38(18)
C5 C6 C1 119.5(2)
C5 C6 H6 120.2
C1 C6 H6 120.2
N1 C7 C1 119.6(2)
N1 C7 H7 120.2
C1 C7 H7 120.2
O2 C8 N2 122.6(2)
O2 C8 C9 121.4(2)
N2 C8 C9 116.0(2)
C10 C9 C13 117.5(2)
C10 C9 C8 117.2(2)
C13 C9 C8 125.3(2)
C11 C10 C9 119.3(2)
C11 C10 H10 120.4
C9 C10 H10 120.4
N3 C11 C10 124.2(2)
N3 C11 H11 117.9
C10 C11 H11 117.9
N3 C12 C13 124.3(3)
N3 C12 H12 117.8
C13 C12 H12 117.8
C12 C13 C9 118.5(2)
C12 C13 H13 120.8
C9 C13 H13 120.8

loop_
_geom_bond_atom_site_label_1
_geom_bond_atom_site_label_2
_geom_bond_distance
Cl1 C5 1.738(2)
Cl2 C3 1.735(2)
O1 C2 1.347(3)
O1 H1 0.8200
O2 C8 1.219(3)
O3 H3B 0.842(10)
O3 H3A 0.84(3)
N1 C7 1.278(3)
N1 N2 1.378(3)
N2 C8 1.358(3)
N2 H2 0.894(10)
N3 C11 1.322(3)
N3 C12 1.329(3)
C1 C6 1.391(3)
C1 C2 1.402(3)
C1 C7 1.465(3)
C2 C3 1.394(3)
C3 C4 1.373(3)
C4 C5 1.376(4)
C4 H4 0.9300
C5 C6 1.374(3)
C6 H6 0.9300
C7 H7 0.9300
C8 C9 1.498(3)
C9 C10 1.379(3)
C9 C13 1.389(3)
C10 C11 1.377(3)
C10 H10 0.9300
C11 H11 0.9300
C12 C13 1.381(3)
C12 H12 0.9300
C13 H13 0.9300

loop_
_geom_hbond_atom_site_label_D
_geom_hbond_atom_site_label_H
_geom_hbond_atom_site_label_A
_geom_hbond_site_symmetry_A
_geom_hbond_distance_DH
_geom_hbond_distance_HA
_geom_hbond_distance_DA
_geom_hbond_angle_DHA
O1 H1 N1 . 0.82 1.87 2.580(3) 145
N2 H2 O3 2_746 0.894(16) 1.991(15) 2.863(3) 165
O3 H3A O1 1_655 0.84(3) 2.11(3) 2.895(3) 155
O3 H3B O2 . 0.84(2) 2.00(2) 2.829(3) 167(3)
C4 H4 N3 1_354 0.93 2.49 3.394(3) 165
C7 H7 O3 2_746 0.93 2.56 3.320(3) 140
C13 H13 O3 2_746 0.93 2.47 3.364(3) 162

loop_
_cod_related_entry_id
_cod_related_entry_database
_cod_related_entry_code
1 ChemSpider 30655073
